data_2227285
loop_
_publ_author_name
'Hemissi, Han\`ene'
'Rzaigui, Mohammed'
'Al-Deyab, Salem S.'

_publ_section_title
;
 Bis(homopiperazine-1,4-diium) cyclotetraphosphate--telluric acid (1/2)
;
_journal_coeditor_code BV2159
_journal_issue 11
_journal_name_full 'Acta Crystallographica Section E'
_journal_page_first o2712
_journal_paper_doi 10.1107/S1600536810038225
_journal_volume 66
_journal_year 2010
_chemical_formula_iupac '2C5 H14 N2 2+, P4 O12 4-, 2Te (O H)6'
_chemical_formula_moiety '2(C5 H14 N2 2+), O12 P4 4-, 2(H6 O6 Te)'
_chemical_formula_sum 'C10 H40 N4 O24 P4 Te2'
_chemical_formula_weight 979.54
_chemical_name_systematic
;
Bis(piperazine-1,4-diium) cyclotetraphosphate--telluric acid (1/2)
;
_space_group_IT_number 15
_symmetry_cell_setting monoclinic
_symmetry_space_group_name_Hall '-C 2yc'
_symmetry_space_group_name_H-M 'C 1 2/c 1'
_atom_sites_solution_hydrogens geom
_atom_sites_solution_primary direct
_atom_sites_solution_secondary difmap
_audit_creation_method SHELXL-97
_cell_angle_alpha 90.00
_cell_angle_beta 101.65(3)
_cell_angle_gamma 90.00
_cell_formula_units_Z 4
_cell_length_a 20.826(3)
_cell_length_b 8.3600(13)
_cell_length_c 17.030(8)
_cell_measurement_reflns_used 25
_cell_measurement_temperature 293(2)
_cell_measurement_theta_max 10.86
_cell_measurement_theta_min 9.01
_cell_volume 2903.9(15)
_computing_cell_refinement 'CAD-4 EXPRESS (Enraf--Nonius, 1994)'
_computing_data_collection 'CAD-4 EXPRESS (Enraf--Nonius, 1994)'
_computing_data_reduction 'XCAD4 (Harms & Wocadlo, 1996)'
_computing_molecular_graphics 'ORTEP-3 for Windows (Farrugia, 1997)'
_computing_publication_material 'WinGX (Farrugia, 1999)'
_computing_structure_refinement 'SHELXL97 (Sheldrick, 2008)'
_computing_structure_solution 'SHELXS97 (Sheldrick, 2008)'
_diffrn_ambient_temperature 293(2)
_diffrn_measured_fraction_theta_full 0.983
_diffrn_measured_fraction_theta_max 0.983
_diffrn_measurement_device '\k-geometry diffractometer'
_diffrn_measurement_device_type 'Enraf--Nonius CAD-4'
_diffrn_measurement_method 'Non-profiled \w'
_diffrn_radiation_monochromator graphite
_diffrn_radiation_type AgK\a
_diffrn_radiation_wavelength 0.56083
_diffrn_reflns_av_R_equivalents 0.0269
_diffrn_reflns_av_sigmaI/netI 0.0376
_diffrn_reflns_limit_h_max 33
_diffrn_reflns_limit_h_min -33
_diffrn_reflns_limit_k_max 13
_diffrn_reflns_limit_k_min 0
_diffrn_reflns_limit_l_max 27
_diffrn_reflns_limit_l_min -5
_diffrn_reflns_number 8219
_diffrn_reflns_theta_full 27.00
_diffrn_reflns_theta_max 27.00
_diffrn_reflns_theta_min 2.08
_diffrn_standards_decay_% 5
_diffrn_standards_interval_time 120
_diffrn_standards_number 2
_exptl_absorpt_coefficient_mu 1.235
_exptl_absorpt_correction_type none
_exptl_crystal_colour colourless
_exptl_crystal_density_diffrn 2.241
_exptl_crystal_density_method 'not measured'
_exptl_crystal_description prism
_exptl_crystal_F_000 1936
_exptl_crystal_size_max 0.2
_exptl_crystal_size_mid 0.18
_exptl_crystal_size_min 0.16
_refine_diff_density_max 1.986
_refine_diff_density_min -1.191
_refine_ls_extinction_method none
_refine_ls_goodness_of_fit_ref 1.009
_refine_ls_hydrogen_treatment mixed
_refine_ls_matrix_type full
_refine_ls_number_parameters 223
_refine_ls_number_reflns 6346
_refine_ls_number_restraints 12
_refine_ls_restrained_S_all 1.010
_refine_ls_R_factor_all 0.0546
_refine_ls_R_factor_gt 0.0327
_refine_ls_shift/su_max 0.001
_refine_ls_shift/su_mean 0.000
_refine_ls_structure_factor_coef Fsqd
_refine_ls_weighting_details 'calc w=1/[\s^2^(Fo^2^)+(0.0482P)^2^] where P=(Fo^2^+2Fc^2^)/3'
_refine_ls_weighting_scheme calc
_refine_ls_wR_factor_gt 0.0758
_refine_ls_wR_factor_ref 0.0835
_reflns_number_gt 4847
_reflns_number_total 6346
_reflns_threshold_expression I>2\s(I)
_cod_data_source_file bv2159.cif
_cod_data_source_block I
_cod_depositor_comments
;

2019-10-14
Z value and formula fixed to values more according to usual
chemical conventions.                 miguel
;
_cod_original_formula_weight 489.77
_cod_original_formula_moiety 'C5 H14 N2 2+, 0.5(O12 P4 4-), H6 O6 Te'
_cod_original_formula_iupac 'C5 H14 N2 2+, 0.5P4 O12 4-, Te (O H)6'
_cod_original_formula_units_Z 8
_cod_original_cell_volume 2903.9(14)
_cod_original_sg_symbol_H-M 'C 2/c'
_cod_original_formula_sum 'C5 H20 N2 O12 P2 Te '
_cod_database_code 2227285
_cod_database_fobs_code 2227285

loop_
_symmetry_equiv_pos_as_xyz
'x, y, z'
'-x, y, -z+1/2'
'x+1/2, y+1/2, z'
'-x+1/2, y+1/2, -z+1/2'
'-x, -y, -z'
'x, -y, z-1/2'
'-x+1/2, -y+1/2, -z'
'x+1/2, -y+1/2, z-1/2'

loop_
_atom_site_type_symbol
_atom_site_label
_atom_site_fract_x
_atom_site_fract_y
_atom_site_fract_z
_atom_site_U_iso_or_equiv
_atom_site_adp_type
_atom_site_calc_flag
_atom_site_refinement_flags
_atom_site_occupancy
_atom_site_disorder_assembly
_atom_site_disorder_group
C C5 0.17222(12) 0.3358(3) 0.92873(16) 0.0227(5) Uani d . 1 . .
H H5A 0.1782 0.2247 0.9450 0.027 Uiso calc R 1 . .
H H5B 0.1909 0.4014 0.9747 0.027 Uiso calc R 1 . .
C C4 0.20920(13) 0.3672(3) 0.86247(18) 0.0253(5) Uani d . 1 . .
H H4A 0.1880 0.4538 0.8291 0.030 Uiso calc R 1 . .
H H4B 0.2535 0.4010 0.8860 0.030 Uiso calc R 1 . .
H H3 -0.0202(13) 0.058(5) 0.080(2) 0.060(14) Uiso d D 1 . .
H H4 -0.0415(18) 0.298(4) 0.1851(19) 0.039(11) Uiso d D 1 . .
H H1 0.1244(7) 0.217(4) 0.2504(13) 0.027(9) Uiso d D 1 . .
H H6 0.0994(18) 0.505(3) 0.1086(14) 0.053(13) Uiso d D 1 . .
H H2 -0.0171(9) 0.333(4) 0.0087(11) 0.024(8) Uiso d D 1 . .
H H5 0.1230(13) 0.094(3) 0.068(2) 0.047(12) Uiso d D 1 . .
Te Te1 0.053963(7) 0.257312(16) 0.128185(8) 0.01399(4) Uani d D 1 . .
P P1 0.35495(3) 0.28147(6) 0.49522(3) 0.01199(9) Uani d . 1 . .
P P2 0.26836(3) 0.30733(7) 0.61119(3) 0.01214(9) Uani d . 1 . .
O O10 0.32281(8) 0.22730(19) 0.56907(10) 0.0161(3) Uani d . 1 . .
O O7 0.29316(8) 0.3056(2) 0.42301(10) 0.0167(3) Uani d . 1 . .
O O9 0.39402(8) 0.1419(2) 0.47840(11) 0.0199(3) Uani d . 1 . .
O O1 0.08267(8) 0.2069(2) 0.23924(11) 0.0200(3) Uani d D 1 . .
O O11 0.25530(8) 0.4740(2) 0.58395(11) 0.0197(3) Uani d . 1 . .
N N2 0.21224(11) 0.2239(2) 0.81152(15) 0.0223(4) Uani d . 1 . .
H H2A 0.2422 0.2419 0.7812 0.027 Uiso calc R 1 . .
H H2B 0.2264 0.1404 0.8438 0.027 Uiso calc R 1 . .
O O4 -0.02504(9) 0.3469(2) 0.15028(12) 0.0239(4) Uani d D 1 . .
O O6 0.09666(11) 0.4585(2) 0.15090(12) 0.0273(4) Uani d D 1 . .
O O8 0.38702(8) 0.4392(2) 0.51103(11) 0.0197(3) Uani d . 1 . .
O O12 0.28855(8) 0.2710(2) 0.69789(10) 0.0217(3) Uani d . 1 . .
O O2 0.02429(9) 0.3119(3) 0.01751(11) 0.0229(4) Uani d D 1 . .
O O5 0.13208(8) 0.1739(3) 0.10185(12) 0.0254(4) Uani d D 1 . .
C C3 0.14949(14) 0.1782(3) 0.75778(16) 0.0268(5) Uani d . 1 . .
H H3A 0.1564 0.0813 0.7292 0.032 Uiso calc R 1 . .
H H3B 0.1368 0.2621 0.7183 0.032 Uiso calc R 1 . .
N N1 0.10076(10) 0.3697(3) 0.90552(13) 0.0211(4) Uani d . 1 . .
H H1A 0.0817 0.3340 0.9451 0.025 Uiso calc R 1 . .
H H1B 0.0955 0.4765 0.9031 0.025 Uiso calc R 1 . .
C C2 0.09384(13) 0.1504(3) 0.80154(17) 0.0245(5) Uani d . 1 . .
H H2C 0.0595 0.0911 0.7665 0.029 Uiso calc R 1 . .
H H2D 0.1099 0.0841 0.8481 0.029 Uiso calc R 1 . .
O O3 0.01479(9) 0.0496(2) 0.11451(13) 0.0253(4) Uani d D 1 . .
C C1 0.06439(13) 0.3009(4) 0.82876(18) 0.0289(5) Uani d . 1 . .
H H1C 0.0619 0.3812 0.7871 0.035 Uiso calc R 1 . .
H H1D 0.0199 0.2775 0.8344 0.035 Uiso calc R 1 . .

loop_
_atom_site_aniso_label
_atom_site_aniso_U_11
_atom_site_aniso_U_22
_atom_site_aniso_U_33
_atom_site_aniso_U_12
_atom_site_aniso_U_13
_atom_site_aniso_U_23
C5 0.0248(11) 0.0218(10) 0.0203(11) 0.0009(9) 0.0014(9) -0.0054(9)
C4 0.0217(10) 0.0176(10) 0.0379(15) -0.0035(8) 0.0093(10) -0.0031(10)
Te1 0.01393(6) 0.01490(6) 0.01358(6) 0.00039(5) 0.00382(4) 0.00058(5)
P1 0.0102(2) 0.0138(2) 0.0119(2) -0.00096(16) 0.00219(17) -0.00043(17)
P2 0.0121(2) 0.0149(2) 0.0091(2) -0.00041(17) 0.00137(17) -0.00098(18)
O10 0.0179(7) 0.0176(7) 0.0150(7) 0.0030(5) 0.0081(6) 0.0033(5)
O7 0.0144(6) 0.0184(7) 0.0153(7) -0.0029(5) -0.0016(5) 0.0042(6)
O9 0.0178(7) 0.0238(8) 0.0187(8) 0.0042(6) 0.0051(6) -0.0050(6)
O1 0.0178(7) 0.0266(8) 0.0151(7) 0.0017(6) 0.0023(6) 0.0054(6)
O11 0.0218(8) 0.0140(7) 0.0224(8) 0.0010(6) 0.0023(7) -0.0022(6)
N2 0.0252(9) 0.0183(8) 0.0275(11) 0.0030(7) 0.0152(9) 0.0046(7)
O4 0.0236(8) 0.0291(9) 0.0213(8) 0.0106(7) 0.0101(7) 0.0080(7)
O6 0.0435(11) 0.0192(8) 0.0191(9) -0.0103(8) 0.0060(8) -0.0019(7)
O8 0.0191(7) 0.0189(7) 0.0198(8) -0.0068(6) 0.0010(6) -0.0013(6)
O12 0.0173(7) 0.0394(10) 0.0084(6) -0.0014(7) 0.0021(6) 0.0014(6)
O2 0.0170(7) 0.0376(10) 0.0142(7) 0.0013(7) 0.0034(6) 0.0046(7)
O5 0.0146(7) 0.0335(10) 0.0282(10) 0.0016(7) 0.0045(7) -0.0091(8)
C3 0.0350(13) 0.0285(12) 0.0182(11) 0.0024(10) 0.0083(10) -0.0008(10)
N1 0.0248(9) 0.0209(9) 0.0197(10) 0.0009(7) 0.0094(8) -0.0039(7)
C2 0.0254(11) 0.0217(11) 0.0261(12) -0.0026(9) 0.0042(10) -0.0058(9)
O3 0.0218(8) 0.0196(8) 0.0326(11) -0.0040(6) 0.0009(8) 0.0022(7)
C1 0.0222(11) 0.0325(13) 0.0306(14) 0.0044(10) 0.0021(10) -0.0068(11)

loop_
_atom_type_symbol
_atom_type_description
_atom_type_scat_dispersion_real
_atom_type_scat_dispersion_imag
_atom_type_scat_source
C C 0.0015 0.0009 'International Tables Vol C Tables 4.2.6.8 and 6.1.1.4'
H H 0.0000 0.0000 'International Tables Vol C Tables 4.2.6.8 and 6.1.1.4'
N N 0.0030 0.0019 'International Tables Vol C Tables 4.2.6.8 and 6.1.1.4'
O O 0.0056 0.0036 'International Tables Vol C Tables 4.2.6.8 and 6.1.1.4'
P P 0.0667 0.0580 'International Tables Vol C Tables 4.2.6.8 and 6.1.1.4'
Te Te -0.9710 1.0960 'International Tables Vol C Tables 4.2.6.8 and 6.1.1.4'

loop_
_geom_angle_atom_site_label_1
_geom_angle_atom_site_label_2
_geom_angle_atom_site_label_3
_geom_angle_site_symmetry_1
_geom_angle_site_symmetry_3
_geom_angle
_geom_angle_publ_flag
N1 C5 C4 . . 113.7(2) ?
N1 C5 H5A . . 108.8 ?
C4 C5 H5A . . 108.8 ?
N1 C5 H5B . . 108.8 ?
C4 C5 H5B . . 108.8 ?
H5A C5 H5B . . 107.7 ?
N2 C4 C5 . . 112.5(2) ?
N2 C4 H4A . . 109.1 ?
C5 C4 H4A . . 109.1 ?
N2 C4 H4B . . 109.1 ?
C5 C4 H4B . . 109.1 ?
H4A C4 H4B . . 107.8 ?
O5 Te1 O6 . . 89.15(9) ?
O5 Te1 O1 . . 92.34(9) ?
O6 Te1 O1 . . 87.36(8) ?
O5 Te1 O3 . . 90.15(9) ?
O6 Te1 O3 . . 175.03(9) ?
O1 Te1 O3 . . 87.75(9) ?
O5 Te1 O4 . . 177.38(9) ?
O6 Te1 O4 . . 89.95(9) ?
O1 Te1 O4 . . 90.08(8) ?
O3 Te1 O4 . . 90.96(8) ?
O5 Te1 O2 . . 88.67(9) ?
O6 Te1 O2 . . 91.96(9) ?
O1 Te1 O2 . . 178.78(8) ?
O3 Te1 O2 . . 92.94(9) ?
O4 Te1 O2 . . 88.91(8) ?
O8 P1 O9 . . 119.45(10) ?
O8 P1 O7 . . 106.91(10) ?
O9 P1 O7 . . 109.72(10) ?
O8 P1 O10 . . 110.71(10) ?
O9 P1 O10 . . 105.15(10) ?
O7 P1 O10 . . 103.86(9) ?
O11 P2 O12 . . 120.22(11) ?
O11 P2 O7 . 7_556 111.00(9) ?
O12 P2 O7 . 7_556 106.65(10) ?
O11 P2 O10 . . 110.78(10) ?
O12 P2 O10 . . 106.01(10) ?
O7 P2 O10 7_556 . 100.20(9) ?
P1 O10 P2 . . 132.59(11) ?
P1 O7 P2 . 7_556 131.58(11) ?
Te1 O1 H1 . . 107.4(15) ?
C3 N2 C4 . . 115.5(2) ?
C3 N2 H2A . . 108.4 ?
C4 N2 H2A . . 108.4 ?
C3 N2 H2B . . 108.4 ?
C4 N2 H2B . . 108.4 ?
H2A N2 H2B . . 107.5 ?
Te1 O4 H4 . . 116(3) ?
Te1 O6 H6 . . 110.3(17) ?
Te1 O2 H2 . . 109.4(13) ?
Te1 O5 H5 . . 110.6(16) ?
N2 C3 C2 . . 113.6(2) ?
N2 C3 H3A . . 108.8 ?
C2 C3 H3A . . 108.8 ?
N2 C3 H3B . . 108.8 ?
C2 C3 H3B . . 108.8 ?
H3A C3 H3B . . 107.7 ?
C1 N1 C5 . . 117.7(2) ?
C1 N1 H1A . . 107.9 ?
C5 N1 H1A . . 107.9 ?
C1 N1 H1B . . 107.9 ?
C5 N1 H1B . . 107.9 ?
H1A N1 H1B . . 107.2 ?
C1 C2 C3 . . 114.8(2) ?
C1 C2 H2C . . 108.6 ?
C3 C2 H2C . . 108.6 ?
C1 C2 H2D . . 108.6 ?
C3 C2 H2D . . 108.6 ?
H2C C2 H2D . . 107.5 ?
Te1 O3 H3 . . 107(3) ?
N1 C1 C2 . . 115.1(2) ?
N1 C1 H1C . . 108.5 ?
C2 C1 H1C . . 108.5 ?
N1 C1 H1D . . 108.5 ?
C2 C1 H1D . . 108.5 ?
H1C C1 H1D . . 107.5 ?

loop_
_geom_bond_atom_site_label_1
_geom_bond_atom_site_label_2
_geom_bond_site_symmetry_2
_geom_bond_distance
_geom_bond_publ_flag
C5 N1 . 1.488(3) ?
C5 C4 . 1.512(4) ?
C5 H5A . 0.9700 ?
C5 H5B . 0.9700 ?
C4 N2 . 1.488(3) ?
C4 H4A . 0.9700 ?
C4 H4B . 0.9700 ?
Te1 O5 . 1.9050(18) ?
Te1 O6 . 1.9050(18) ?
Te1 O1 . 1.9119(19) ?
Te1 O3 . 1.9124(18) ?
Te1 O4 . 1.9130(18) ?
Te1 O2 . 1.916(2) ?
P1 O8 . 1.4784(17) ?
P1 O9 . 1.4831(17) ?
P1 O7 . 1.6028(18) ?
P1 O10 . 1.6046(18) ?
P2 O11 . 1.4766(18) ?
P2 O12 . 1.4825(19) ?
P2 O7 7_556 1.6033(17) ?
P2 O10 . 1.6052(17) ?
O7 P2 7_556 1.6033(17) ?
O1 H1 . 0.855(13) ?
N2 C3 . 1.486(4) ?
N2 H2A . 0.9000 ?
N2 H2B . 0.9000 ?
O4 H4 . 0.846(18) ?
O6 H6 . 0.830(17) ?
O2 H2 . 0.862(16) ?
O5 H5 . 0.874(17) ?
C3 C2 . 1.517(4) ?
C3 H3A . 0.9700 ?
C3 H3B . 0.9700 ?
N1 C1 . 1.488(4) ?
N1 H1A . 0.9000 ?
N1 H1B . 0.9000 ?
C2 C1 . 1.513(4) ?
C2 H2C . 0.9700 ?
C2 H2D . 0.9700 ?
O3 H3 . 0.840(19) ?
C1 H1C . 0.9700 ?
C1 H1D . 0.9700 ?

loop_
_geom_hbond_atom_site_label_D
_geom_hbond_atom_site_label_H
_geom_hbond_atom_site_label_A
_geom_hbond_site_symmetry_A
_geom_hbond_distance_DH
_geom_hbond_distance_HA
_geom_hbond_distance_DA
_geom_hbond_angle_DHA
_geom_hbond_publ_flag
O1 H1 O12 7_556 0.856(16) 1.851(17) 2.686(3) 165(2) yes
N1 H1B O4 5_566 0.90 2.15 2.898(3) 140 yes
N1 H1B O9 4_556 0.90 2.42 3.002(3) 123 yes
N1 H1A O2 1_556 0.90 1.89 2.763(3) 162 yes
O2 H2 O9 8_455 0.86(2) 1.831(19) 2.688(3) 172(3) yes
N2 H2A O12 . 0.90 1.89 2.769(3) 167 yes
N2 H2B O11 4_546 0.90 1.85 2.739(3) 172 yes
O3 H3 O8 8_455 0.84(3) 2.05(3) 2.881(3) 170(4) yes
O4 H4 O1 2_555 0.85(3) 1.85(3) 2.695(3) 175(3) yes
O5 H5 O8 4_545 0.87(3) 1.85(3) 2.719(3) 172(3) yes
O6 H6 O9 4_555 0.83(3) 1.90(2) 2.722(3) 171(3) yes
C2 H2C O1 6_556 0.97 2.60 3.162(3) 117 yes
C4 H4B O5 7_556 0.97 2.43 3.256(4) 142 yes
C5 H5B O11 6_566 0.97 2.31 3.265(4) 168 yes
